data_7001705
loop_
_publ_author_name
'Teo, Peili'
'Koh, L. L.'
'Hor, T. S. Andy'

_publ_section_title
;
 Na+ and Ca2+ ion selective pyridylcarboxylate rings of Pd(II) and
 Pt(II)
;
_journal_issue 29
_journal_name_full 'Dalton Transactions'
_journal_page_first 5637
_journal_paper_doi 10.1039/b821379h
_journal_year 2009
_chemical_formula_sum 'C84.5 H82.5 F12 Fe2 N2 O8.75 P6 Pt2'
_chemical_formula_weight 2181.72
_chemical_name_systematic
;
?
;
_space_group_IT_number 15
_symmetry_cell_setting monoclinic
_symmetry_space_group_name_Hall '-C 2yc'
_symmetry_space_group_name_H-M 'C 1 2/c 1'
_atom_sites_solution_hydrogens geom
_atom_sites_solution_primary direct
_atom_sites_solution_secondary difmap
_audit_creation_method SHELXL-97
_cell_angle_alpha 90.00
_cell_angle_beta 92.5460(10)
_cell_angle_gamma 90.00
_cell_formula_units_Z 4
_cell_length_a 20.3878(8)
_cell_length_b 13.2026(5)
_cell_length_c 32.0746(12)
_cell_measurement_reflns_used 8514
_cell_measurement_temperature 223(2)
_cell_measurement_theta_max 27.18
_cell_measurement_theta_min 2.21
_cell_volume 8625.1(6)
_computing_cell_refinement 'Bruker SMART'
_computing_data_collection 'Bruker SMART'
_computing_data_reduction 'Bruker SAINT'
_computing_molecular_graphics 'Bruker SHELXTL'
_computing_publication_material 'Bruker SHELXTL'
_computing_structure_refinement 'SHELXL-97 (Sheldrick, 1997)'
_computing_structure_solution 'SHELXS-97 (Sheldrick, 1990)'
_diffrn_ambient_temperature 223(2)
_diffrn_measured_fraction_theta_full 0.998
_diffrn_measured_fraction_theta_max 0.998
_diffrn_measurement_device_type 'CCD area detector'
_diffrn_measurement_method 'phi and omega scans'
_diffrn_radiation_monochromator graphite
_diffrn_radiation_source 'fine-focus sealed tube'
_diffrn_radiation_type MoK\a
_diffrn_radiation_wavelength 0.71073
_diffrn_reflns_av_R_equivalents 0.0365
_diffrn_reflns_av_sigmaI/netI 0.0432
_diffrn_reflns_limit_h_max 26
_diffrn_reflns_limit_h_min -26
_diffrn_reflns_limit_k_max 17
_diffrn_reflns_limit_k_min -16
_diffrn_reflns_limit_l_max 41
_diffrn_reflns_limit_l_min -33
_diffrn_reflns_number 30060
_diffrn_reflns_theta_full 27.49
_diffrn_reflns_theta_max 27.49
_diffrn_reflns_theta_min 1.27
_exptl_absorpt_coefficient_mu 3.757
_exptl_absorpt_correction_T_max 0.7532
_exptl_absorpt_correction_T_min 0.3149
_exptl_absorpt_correction_type multi-scan
_exptl_absorpt_process_details 'Sadabs, (Sheldrick 2001)'
_exptl_crystal_colour YELLOW
_exptl_crystal_density_diffrn 1.675
_exptl_crystal_density_meas ?
_exptl_crystal_density_method .
_exptl_crystal_description BLOCK
_exptl_crystal_F_000 4292
_exptl_crystal_size_max 0.40
_exptl_crystal_size_mid 0.26
_exptl_crystal_size_min 0.08
_refine_diff_density_max 1.609
_refine_diff_density_min -1.166
_refine_diff_density_rms 0.139
_refine_ls_extinction_method none
_refine_ls_goodness_of_fit_ref 1.054
_refine_ls_hydrogen_treatment constr
_refine_ls_matrix_type full
_refine_ls_number_parameters 516
_refine_ls_number_reflns 9869
_refine_ls_number_restraints 15
_refine_ls_restrained_S_all 1.058
_refine_ls_R_factor_all 0.0499
_refine_ls_R_factor_gt 0.0408
_refine_ls_shift/su_max 0.018
_refine_ls_shift/su_mean 0.001
_refine_ls_structure_factor_coef Fsqd
_refine_ls_weighting_details 'calc w=1/[\s^2^(Fo^2^)+(0.0511P)^2^+38.3902P] where P=(Fo^2^+2Fc^2^)/3'
_refine_ls_weighting_scheme calc
_refine_ls_wR_factor_gt 0.1006
_refine_ls_wR_factor_ref 0.1045
_reflns_number_gt 8453
_reflns_number_total 9869
_reflns_threshold_expression >2sigma(I)
_cod_data_source_file b821379h.txt
_cod_data_source_block 8007
_cod_depositor_comments
;
The following automatic conversions were performed:
'_symmetry_cell_setting' value 'Monoclinic' changed to 'monoclinic'
according to '/home/saulius/struct/CIF-dictionaries/cif_core.dic'
dictionary named 'cif_core.dic' version 2.4.1 from
2010-06-29.

'_exptl_absorpt_correction_type' value 'Multi-scan' changed
to 'multi-scan' according to
'/home/saulius/struct/CIF-dictionaries/cif_core.dic' dictionary named
'cif_core.dic' version 2.4.1 from 2010-06-29.

Automatic conversion script
Id: cif_fix_enum 1527 2010-12-29 10:47:43Z saulius 
;
_cod_original_sg_symbol_H-M C2/c
_cod_database_code 7001705

loop_
_symmetry_equiv_pos_as_xyz
'x, y, z'
'-x, y, -z+1/2'
'x+1/2, y+1/2, z'
'-x+1/2, y+1/2, -z+1/2'
'-x, -y, -z'
'x, -y, z-1/2'
'-x+1/2, -y+1/2, -z'
'x+1/2, -y+1/2, z-1/2'

loop_
_atom_site_label
_atom_site_type_symbol
_atom_site_fract_x
_atom_site_fract_y
_atom_site_fract_z
_atom_site_U_iso_or_equiv
_atom_site_adp_type
_atom_site_occupancy
_atom_site_symmetry_multiplicity
_atom_site_calc_flag
_atom_site_refinement_flags
_atom_site_disorder_assembly
_atom_site_disorder_group
O1W O 0.4752(3) 0.3635(6) 0.6803(2) 0.0671(18) Uani 0.75 1 d P A 1
O2W O 0.5000 0.1926(14) 0.7500 0.150 Uiso 0.75 2 d SP B 1
O2S O 0.5089(9) 0.3695(14) 0.7050(6) 0.048(4) Uiso 0.25 1 d P C 2
C2S C 0.4782(15) 0.271(2) 0.7001(10) 0.065(7) Uiso 0.25 1 d P C 2
Pt1 Pt 0.384750(8) 0.594759(13) 0.648644(5) 0.02333(7) Uani 1 1 d . . .
Fe2 Fe 0.32803(3) 0.38480(5) 0.55329(2) 0.02683(15) Uani 1 1 d . . .
P1 P 0.42594(6) 0.57461(9) 0.58534(4) 0.0237(2) Uani 1 1 d . . .
P2 P 0.28511(6) 0.52287(10) 0.63678(4) 0.0250(2) Uani 1 1 d . . .
N1 N 0.53057(19) 0.6684(3) 0.82816(12) 0.0291(9) Uani 1 1 d . . .
O1 O 0.35207(16) 0.6246(3) 0.70803(10) 0.0307(7) Uani 1 1 d . . .
O2 O 0.41163(19) 0.4939(3) 0.73252(12) 0.0446(9) Uani 1 1 d . . .
C1 C 0.3774(2) 0.5681(4) 0.73726(15) 0.0318(11) Uani 1 1 d . . .
C2 C 0.3638(3) 0.6037(5) 0.78149(16) 0.0403(13) Uani 1 1 d . . .
H2A H 0.3237 0.6448 0.7811 0.048 Uiso 1 1 calc R . .
H2B H 0.3578 0.5453 0.7998 0.048 Uiso 1 1 calc R . .
C3 C 0.4769(2) 0.6178(4) 0.81478(15) 0.0314(11) Uani 1 1 d . . .
H3 H 0.4764 0.5469 0.8173 0.038 Uiso 1 1 calc R . .
C4 C 0.4221(2) 0.6660(4) 0.79728(15) 0.0345(11) Uani 1 1 d . . .
C5 C 0.4240(3) 0.7708(5) 0.79366(19) 0.0500(15) Uani 1 1 d . . .
H5 H 0.3877 0.8060 0.7818 0.060 Uiso 1 1 calc R . .
C6 C 0.4795(3) 0.8229(5) 0.8075(2) 0.0530(16) Uani 1 1 d . . .
H6 H 0.4811 0.8939 0.8054 0.064 Uiso 1 1 calc R . .
C7 C 0.5329(3) 0.7693(4) 0.82438(17) 0.0394(12) Uani 1 1 d . . .
H7 H 0.5711 0.8043 0.8333 0.047 Uiso 1 1 calc R . .
C8 C 0.4153(2) 0.4516(4) 0.56250(15) 0.0256(9) Uani 1 1 d . . .
C9 C 0.4053(2) 0.4245(4) 0.51949(16) 0.0333(11) Uani 1 1 d . . .
H9 H 0.4042 0.4717 0.4955 0.040 Uiso 1 1 calc R . .
C10 C 0.3974(2) 0.3175(4) 0.51738(18) 0.0411(13) Uani 1 1 d . . .
H10 H 0.3879 0.2780 0.4916 0.049 Uiso 1 1 calc R . .
C11 C 0.4023(3) 0.2776(4) 0.55782(19) 0.0411(13) Uani 1 1 d . . .
H11 H 0.3970 0.2055 0.5654 0.049 Uiso 1 1 calc R . .
C12 C 0.4137(2) 0.3590(4) 0.58619(17) 0.0330(11) Uani 1 1 d . . .
H12 H 0.4192 0.3531 0.6169 0.040 Uiso 1 1 calc R . .
C13 C 0.2639(2) 0.4521(4) 0.59039(15) 0.0285(10) Uani 1 1 d . . .
C14 C 0.2487(2) 0.3466(4) 0.58679(16) 0.0345(11) Uani 1 1 d . . .
H14 H 0.2484 0.2973 0.6100 0.041 Uiso 1 1 calc R . .
C15 C 0.2350(2) 0.3248(5) 0.54382(17) 0.0398(13) Uani 1 1 d . . .
H15 H 0.2244 0.2573 0.5319 0.048 Uiso 1 1 calc R . .
C16 C 0.2407(3) 0.4153(5) 0.52104(17) 0.0409(13) Uani 1 1 d . . .
H16 H 0.2346 0.4221 0.4904 0.049 Uiso 1 1 calc R . .
C17 C 0.2583(2) 0.4942(4) 0.54916(15) 0.0324(11) Uani 1 1 d . . .
H17 H 0.2655 0.5659 0.5417 0.039 Uiso 1 1 calc R . .
C1A C 0.2196(2) 0.6156(4) 0.63739(16) 0.0342(11) Uani 1 1 d . . .
C2A C 0.1548(3) 0.5839(5) 0.6305(2) 0.0476(15) Uani 1 1 d . . .
H2A1 H 0.1452 0.5159 0.6240 0.057 Uiso 1 1 calc R . .
C3A C 0.1048(3) 0.6543(6) 0.6334(2) 0.0569(17) Uani 1 1 d . . .
H3A H 0.0609 0.6334 0.6292 0.068 Uiso 1 1 calc R . .
C4A C 0.1184(3) 0.7543(6) 0.6422(2) 0.0594(19) Uani 1 1 d . . .
H4A H 0.0839 0.8010 0.6442 0.071 Uiso 1 1 calc R . .
C5A C 0.1813(3) 0.7857(5) 0.64804(19) 0.0510(15) Uani 1 1 d . . .
H5A H 0.1903 0.8543 0.6537 0.061 Uiso 1 1 calc R . .
C6A C 0.2326(3) 0.7168(4) 0.64575(16) 0.0394(12) Uani 1 1 d . . .
H6A H 0.2762 0.7390 0.6499 0.047 Uiso 1 1 calc R . .
C1B C 0.2711(2) 0.4374(4) 0.67982(16) 0.0349(11) Uani 1 1 d . . .
C2B C 0.2331(3) 0.4669(5) 0.71237(16) 0.0482(16) Uani 1 1 d . . .
H2B1 H 0.2113 0.5296 0.7115 0.058 Uiso 1 1 calc R . .
C3B C 0.2277(4) 0.4033(7) 0.7461(2) 0.069(3) Uani 1 1 d . . .
H3B H 0.2026 0.4237 0.7685 0.083 Uiso 1 1 calc R . .
C4B C 0.2582(4) 0.3107(7) 0.7476(2) 0.078(3) Uani 1 1 d . . .
H4B H 0.2533 0.2677 0.7706 0.093 Uiso 1 1 calc R . .
C5B C 0.2961(4) 0.2810(6) 0.7154(2) 0.068(2) Uani 1 1 d . . .
H5B H 0.3166 0.2172 0.7161 0.082 Uiso 1 1 calc R . .
C6B C 0.3040(3) 0.3454(5) 0.68213(19) 0.0477(15) Uani 1 1 d . . .
H6B H 0.3318 0.3267 0.6608 0.057 Uiso 1 1 calc R . .
C1C C 0.3984(2) 0.6659(4) 0.54618(14) 0.0275(10) Uani 1 1 d . . .
C2C C 0.3484(3) 0.7340(4) 0.55320(17) 0.0385(12) Uani 1 1 d . . .
H2C H 0.3272 0.7325 0.5786 0.046 Uiso 1 1 calc R . .
C3C C 0.3296(3) 0.8039(5) 0.5231(2) 0.0523(16) Uani 1 1 d . . .
H3C H 0.2960 0.8505 0.5280 0.063 Uiso 1 1 calc R . .
C4C C 0.3603(3) 0.8051(5) 0.4857(2) 0.0552(17) Uani 1 1 d . . .
H4C H 0.3468 0.8518 0.4650 0.066 Uiso 1 1 calc R . .
C5C C 0.4097(3) 0.7397(5) 0.47849(18) 0.0468(15) Uani 1 1 d . . .
H5C H 0.4306 0.7423 0.4530 0.056 Uiso 1 1 calc R . .
C6C C 0.4297(3) 0.6695(4) 0.50826(16) 0.0360(12) Uani 1 1 d . . .
H6C H 0.4640 0.6243 0.5031 0.043 Uiso 1 1 calc R . .
C1D C 0.5145(2) 0.5914(4) 0.58764(15) 0.0279(10) Uani 1 1 d . . .
C2D C 0.5396(2) 0.6903(4) 0.58997(16) 0.0320(11) Uani 1 1 d . . .
H2D H 0.5112 0.7463 0.5876 0.038 Uiso 1 1 calc R . .
C3D C 0.6073(3) 0.7047(5) 0.59588(17) 0.0408(13) Uani 1 1 d . . .
H3D H 0.6246 0.7706 0.5981 0.049 Uiso 1 1 calc R . .
C4D C 0.6488(3) 0.6223(5) 0.59852(19) 0.0444(14) Uani 1 1 d . . .
H4D H 0.6943 0.6324 0.6023 0.053 Uiso 1 1 calc R . .
C5D C 0.6244(2) 0.5265(5) 0.59577(18) 0.0413(13) Uani 1 1 d . . .
H5D H 0.6533 0.4709 0.5972 0.050 Uiso 1 1 calc R . .
C6D C 0.5570(2) 0.5099(4) 0.59081(16) 0.0339(11) Uani 1 1 d . . .
H6D H 0.5404 0.4434 0.5896 0.041 Uiso 1 1 calc R . .
P3 P 0.84324(11) 0.51851(16) 0.62889(8) 0.0731(6) Uani 1 1 d D . .
F1 F 0.8356(6) 0.6308(5) 0.6326(3) 0.210(3) Uani 1 1 d D . .
F2 F 0.8024(5) 0.5249(9) 0.5884(2) 0.205(3) Uani 1 1 d D . .
F3 F 0.8461(7) 0.4044(5) 0.6268(4) 0.210(3) Uani 1 1 d D . .
F4 F 0.8794(5) 0.5035(9) 0.6724(2) 0.205(3) Uani 1 1 d D . .
F5 F 0.9036(4) 0.5237(10) 0.6062(4) 0.233(4) Uani 1 1 d D . .
F6 F 0.7800(4) 0.5179(10) 0.6539(3) 0.233(4) Uani 1 1 d D . .
C1S C 0.5302(8) 0.9568(11) 0.5484(4) 0.155(6) Uani 1 1 d . . .
H1S1 H 0.5114 1.0229 0.5422 0.233 Uiso 1 1 calc R . .
H1S2 H 0.5044 0.9050 0.5339 0.233 Uiso 1 1 calc R . .
H1S3 H 0.5750 0.9546 0.5394 0.233 Uiso 1 1 calc R . .
O1S O 0.5300(4) 0.9391(7) 0.5923(3) 0.123(3) Uani 1 1 d . . .
H1S H 0.4916 0.9341 0.5995 0.184 Uiso 1 1 calc R . .

loop_
_atom_site_aniso_label
_atom_site_aniso_U_11
_atom_site_aniso_U_22
_atom_site_aniso_U_33
_atom_site_aniso_U_23
_atom_site_aniso_U_13
_atom_site_aniso_U_12
O1W 0.066(4) 0.084(5) 0.052(4) -0.003(4) 0.006(3) 0.006(4)
Pt1 0.02211(10) 0.02929(10) 0.01843(10) -0.00076(7) -0.00080(6) -0.00402(7)
Fe2 0.0244(3) 0.0315(4) 0.0250(3) -0.0051(3) 0.0051(3) -0.0065(3)
P1 0.0208(5) 0.0296(6) 0.0205(6) 0.0025(4) 0.0003(4) -0.0041(4)
P2 0.0224(5) 0.0323(6) 0.0203(6) -0.0036(5) 0.0028(4) -0.0031(5)
N1 0.028(2) 0.038(2) 0.022(2) -0.0019(16) -0.0039(16) 0.0064(17)
O1 0.0304(17) 0.043(2) 0.0186(16) -0.0060(14) -0.0003(13) -0.0026(15)
O2 0.039(2) 0.053(2) 0.042(2) 0.0006(18) 0.0017(17) 0.0078(19)
C1 0.026(2) 0.046(3) 0.023(2) -0.003(2) 0.0015(19) -0.005(2)
C2 0.030(3) 0.070(4) 0.021(2) -0.002(2) 0.002(2) 0.003(2)
C3 0.031(2) 0.042(3) 0.021(2) -0.004(2) 0.0019(19) 0.005(2)
C4 0.031(2) 0.053(3) 0.020(2) -0.005(2) -0.0001(19) 0.009(2)
C5 0.043(3) 0.060(4) 0.046(3) 0.004(3) -0.010(3) 0.022(3)
C6 0.053(4) 0.040(3) 0.065(4) 0.003(3) -0.012(3) 0.013(3)
C7 0.039(3) 0.040(3) 0.039(3) -0.001(2) -0.007(2) 0.002(2)
C8 0.020(2) 0.029(2) 0.028(2) -0.0017(19) 0.0020(18) -0.0017(18)
C9 0.023(2) 0.048(3) 0.030(3) -0.007(2) 0.0086(19) -0.006(2)
C10 0.031(3) 0.052(3) 0.041(3) -0.020(3) 0.012(2) -0.006(2)
C11 0.037(3) 0.029(3) 0.057(4) -0.004(2) 0.011(3) -0.001(2)
C12 0.032(3) 0.030(3) 0.037(3) 0.004(2) 0.003(2) -0.002(2)
C13 0.019(2) 0.041(3) 0.026(2) -0.007(2) 0.0019(18) -0.0036(19)
C14 0.029(2) 0.043(3) 0.033(3) -0.009(2) 0.011(2) -0.012(2)
C15 0.029(3) 0.052(3) 0.039(3) -0.018(3) 0.009(2) -0.017(2)
C16 0.027(3) 0.067(4) 0.028(3) -0.010(3) -0.002(2) -0.005(2)
C17 0.022(2) 0.046(3) 0.028(3) -0.003(2) -0.0014(18) 0.003(2)
C1A 0.028(2) 0.047(3) 0.027(3) -0.004(2) 0.003(2) 0.002(2)
C2A 0.030(3) 0.064(4) 0.049(4) -0.010(3) 0.001(2) 0.001(3)
C3A 0.030(3) 0.084(5) 0.056(4) -0.006(4) 0.003(3) 0.011(3)
C4A 0.058(4) 0.075(5) 0.045(4) 0.004(3) 0.006(3) 0.037(4)
C5A 0.061(4) 0.053(4) 0.040(3) 0.001(3) 0.000(3) 0.017(3)
C6A 0.046(3) 0.046(3) 0.026(3) -0.002(2) 0.005(2) 0.005(3)
C1B 0.030(2) 0.048(3) 0.027(3) 0.000(2) 0.002(2) -0.016(2)
C2B 0.049(3) 0.072(4) 0.024(3) -0.008(3) 0.008(2) -0.027(3)
C3B 0.069(5) 0.114(7) 0.025(3) -0.003(4) 0.011(3) -0.051(5)
C4B 0.100(6) 0.095(6) 0.036(4) 0.024(4) -0.010(4) -0.059(5)
C5B 0.089(5) 0.060(4) 0.055(4) 0.022(3) -0.013(4) -0.026(4)
C6B 0.051(3) 0.052(4) 0.040(3) 0.014(3) 0.001(3) -0.016(3)
C1C 0.027(2) 0.030(2) 0.025(2) 0.0052(19) -0.0025(18) -0.0048(19)
C2C 0.038(3) 0.045(3) 0.033(3) 0.003(2) 0.009(2) 0.000(2)
C3C 0.050(3) 0.054(4) 0.054(4) 0.017(3) 0.010(3) 0.021(3)
C4C 0.060(4) 0.061(4) 0.045(4) 0.028(3) 0.001(3) 0.012(3)
C5C 0.045(3) 0.062(4) 0.034(3) 0.021(3) 0.010(2) 0.004(3)
C6C 0.034(3) 0.043(3) 0.032(3) 0.010(2) 0.004(2) 0.004(2)
C1D 0.021(2) 0.038(3) 0.025(2) 0.0041(19) 0.0024(17) -0.0074(19)
C2D 0.028(2) 0.036(3) 0.032(3) 0.006(2) 0.002(2) -0.006(2)
C3D 0.033(3) 0.048(3) 0.041(3) 0.009(2) 0.000(2) -0.016(2)
C4D 0.021(2) 0.065(4) 0.047(3) 0.006(3) 0.000(2) -0.009(2)
C5D 0.024(2) 0.055(4) 0.044(3) 0.012(3) -0.001(2) 0.005(2)
C6D 0.026(2) 0.037(3) 0.038(3) 0.006(2) 0.000(2) -0.003(2)
P3 0.0757(14) 0.0525(11) 0.0908(16) 0.0175(11) -0.0013(12) 0.0066(10)
F1 0.342(10) 0.067(3) 0.221(7) 0.000(4) 0.002(7) 0.006(5)
F2 0.227(7) 0.270(9) 0.112(4) -0.009(5) -0.052(4) 0.107(6)
F3 0.342(10) 0.067(3) 0.221(7) 0.000(4) 0.002(7) 0.006(5)
F4 0.227(7) 0.270(9) 0.112(4) -0.009(5) -0.052(4) 0.107(6)
F5 0.136(5) 0.312(10) 0.261(8) 0.110(8) 0.103(5) 0.039(6)
F6 0.136(5) 0.312(10) 0.261(8) 0.110(8) 0.103(5) 0.039(6)
C1S 0.225(18) 0.129(12) 0.112(11) 0.042(9) 0.015(11) -0.030(11)
O1S 0.105(6) 0.092(5) 0.170(9) 0.001(6) 0.004(6) 0.002(5)

loop_
_atom_type_symbol
_atom_type_description
_atom_type_scat_dispersion_real
_atom_type_scat_dispersion_imag
_atom_type_scat_source
C C 0.0033 0.0016 'International Tables Vol C Tables 4.2.6.8 and 6.1.1.4'
H H 0.0000 0.0000 'International Tables Vol C Tables 4.2.6.8 and 6.1.1.4'
N N 0.0061 0.0033 'International Tables Vol C Tables 4.2.6.8 and 6.1.1.4'
O O 0.0106 0.0060 'International Tables Vol C Tables 4.2.6.8 and 6.1.1.4'
F F 0.0171 0.0103 'International Tables Vol C Tables 4.2.6.8 and 6.1.1.4'
Fe Fe 0.3463 0.8444 'International Tables Vol C Tables 4.2.6.8 and 6.1.1.4'
Pt Pt -1.7033 8.3905 'International Tables Vol C Tables 4.2.6.8 and 6.1.1.4'
P P 0.1023 0.0942 'International Tables Vol C Tables 4.2.6.8 and 6.1.1.4'

loop_
_geom_angle_atom_site_label_1
_geom_angle_atom_site_label_2
_geom_angle_atom_site_label_3
_geom_angle
_geom_angle_site_symmetry_1
_geom_angle_site_symmetry_3
_geom_angle_publ_flag
O1 Pt1 N1 83.06(14) . 2_656 ?
O1 Pt1 P1 174.88(10) . . ?
N1 Pt1 P1 92.34(11) 2_656 . ?
O1 Pt1 P2 84.94(10) . . ?
N1 Pt1 P2 167.99(11) 2_656 . ?
P1 Pt1 P2 99.63(4) . . ?
C8 Fe2 C13 108.38(19) . . ?
C8 Fe2 C9 41.72(19) . . ?
C13 Fe2 C9 138.1(2) . . ?
C8 Fe2 C17 108.2(2) . . ?
C13 Fe2 C17 41.6(2) . . ?
C9 Fe2 C17 110.0(2) . . ?
C8 Fe2 C12 41.94(19) . . ?
C13 Fe2 C12 109.5(2) . . ?
C9 Fe2 C12 69.4(2) . . ?
C17 Fe2 C12 137.6(2) . . ?
C8 Fe2 C14 138.8(2) . . ?
C13 Fe2 C14 41.3(2) . . ?
C9 Fe2 C14 178.9(2) . . ?
C17 Fe2 C14 69.0(2) . . ?
C12 Fe2 C14 111.6(2) . . ?
C8 Fe2 C16 137.2(2) . . ?
C13 Fe2 C16 68.9(2) . . ?
C9 Fe2 C16 111.0(2) . . ?
C17 Fe2 C16 40.5(2) . . ?
C12 Fe2 C16 178.1(2) . . ?
C14 Fe2 C16 68.0(2) . . ?
C8 Fe2 C10 69.2(2) . . ?
C13 Fe2 C10 177.2(2) . . ?
C9 Fe2 C10 40.8(2) . . ?
C17 Fe2 C10 140.0(2) . . ?
C12 Fe2 C10 67.8(2) . . ?
C14 Fe2 C10 139.9(2) . . ?
C16 Fe2 C10 113.7(2) . . ?
C8 Fe2 C15 176.3(2) . . ?
C13 Fe2 C15 68.9(2) . . ?
C9 Fe2 C15 138.9(2) . . ?
C17 Fe2 C15 68.1(2) . . ?
C12 Fe2 C15 140.9(2) . . ?
C14 Fe2 C15 40.5(2) . . ?
C16 Fe2 C15 39.9(2) . . ?
C10 Fe2 C15 113.6(2) . . ?
C8 Fe2 C11 69.4(2) . . ?
C13 Fe2 C11 138.7(2) . . ?
C9 Fe2 C11 68.3(2) . . ?
C17 Fe2 C11 177.6(2) . . ?
C12 Fe2 C11 40.5(2) . . ?
C14 Fe2 C11 112.8(2) . . ?
C16 Fe2 C11 141.4(2) . . ?
C10 Fe2 C11 39.5(2) . . ?
C15 Fe2 C11 114.3(2) . . ?
C8 P1 C1C 107.0(2) . . ?
C8 P1 C1D 103.2(2) . . ?
C1C P1 C1D 102.9(2) . . ?
C8 P1 Pt1 115.71(15) . . ?
C1C P1 Pt1 115.52(16) . . ?
C1D P1 Pt1 111.06(16) . . ?
C13 P2 C1A 102.1(2) . . ?
C13 P2 C1B 105.5(2) . . ?
C1A P2 C1B 105.7(3) . . ?
C13 P2 Pt1 122.71(15) . . ?
C1A P2 Pt1 111.82(18) . . ?
C1B P2 Pt1 107.65(16) . . ?
C3 N1 C7 119.9(4) . . ?
C3 N1 Pt1 122.3(3) . 2_656 ?
C7 N1 Pt1 117.6(3) . 2_656 ?
C1 O1 Pt1 115.0(3) . . ?
O2 C1 O1 126.1(5) . . ?
O2 C1 C2 119.5(5) . . ?
O1 C1 C2 114.4(5) . . ?
C4 C2 C1 107.8(4) . . ?
N1 C3 C4 122.4(5) . . ?
C3 C4 C5 117.8(5) . . ?
C3 C4 C2 119.6(5) . . ?
C5 C4 C2 122.6(5) . . ?
C6 C5 C4 119.8(5) . . ?
C5 C6 C7 119.2(6) . . ?
N1 C7 C6 120.9(5) . . ?
C9 C8 C12 106.9(4) . . ?
C9 C8 P1 129.1(4) . . ?
C12 C8 P1 124.0(4) . . ?
C9 C8 Fe2 70.1(3) . . ?
C12 C8 Fe2 70.2(3) . . ?
P1 C8 Fe2 123.5(2) . . ?
C10 C9 C8 107.8(5) . . ?
C10 C9 Fe2 71.2(3) . . ?
C8 C9 Fe2 68.2(3) . . ?
C11 C10 C9 109.0(5) . . ?
C11 C10 Fe2 70.6(3) . . ?
C9 C10 Fe2 68.0(3) . . ?
C10 C11 C12 108.2(5) . . ?
C10 C11 Fe2 69.9(3) . . ?
C12 C11 Fe2 68.1(3) . . ?
C11 C12 C8 108.1(5) . . ?
C11 C12 Fe2 71.4(3) . . ?
C8 C12 Fe2 67.8(3) . . ?
C14 C13 C17 107.1(4) . . ?
C14 C13 P2 128.1(4) . . ?
C17 C13 P2 124.8(4) . . ?
C14 C13 Fe2 70.5(3) . . ?
C17 C13 Fe2 69.7(3) . . ?
P2 C13 Fe2 125.6(2) . . ?
C15 C14 C13 107.9(5) . . ?
C15 C14 Fe2 70.5(3) . . ?
C13 C14 Fe2 68.2(3) . . ?
C16 C15 C14 108.3(5) . . ?
C16 C15 Fe2 69.8(3) . . ?
C14 C15 Fe2 69.0(3) . . ?
C15 C16 C17 108.5(5) . . ?
C15 C16 Fe2 70.3(3) . . ?
C17 C16 Fe2 68.5(3) . . ?
C16 C17 C13 108.1(5) . . ?
C16 C17 Fe2 71.0(3) . . ?
C13 C17 Fe2 68.7(3) . . ?
C6A C1A C2A 119.4(5) . . ?
C6A C1A P2 121.3(4) . . ?
C2A C1A P2 119.3(4) . . ?
C3A C2A C1A 118.9(6) . . ?
C4A C3A C2A 121.0(6) . . ?
C5A C4A C3A 120.2(6) . . ?
C4A C5A C6A 120.2(6) . . ?
C1A C6A C5A 120.2(6) . . ?
C2B C1B C6B 119.4(5) . . ?
C2B C1B P2 120.8(5) . . ?
C6B C1B P2 119.6(4) . . ?
C3B C2B C1B 119.3(7) . . ?
C4B C3B C2B 121.3(7) . . ?
C3B C4B C5B 119.7(7) . . ?
C4B C5B C6B 119.7(8) . . ?
C5B C6B C1B 120.6(7) . . ?
C2C C1C C6C 119.1(5) . . ?
C2C C1C P1 121.8(4) . . ?
C6C C1C P1 119.1(4) . . ?
C3C C2C C1C 120.3(5) . . ?
C4C C3C C2C 119.6(6) . . ?
C5C C4C C3C 120.9(5) . . ?
C4C C5C C6C 120.5(5) . . ?
C5C C6C C1C 119.5(5) . . ?
C6D C1D C2D 119.7(4) . . ?
C6D C1D P1 121.7(4) . . ?
C2D C1D P1 118.4(4) . . ?
C3D C2D C1D 119.3(5) . . ?
C4D C3D C2D 120.0(5) . . ?
C5D C4D C3D 120.6(5) . . ?
C4D C5D C6D 120.5(5) . . ?
C1D C6D C5D 119.8(5) . . ?
F5 P3 F1 95.0(7) . . ?
F5 P3 F3 89.4(7) . . ?
F1 P3 F3 175.6(7) . . ?
F5 P3 F2 90.8(6) . . ?
F1 P3 F2 87.5(6) . . ?
F3 P3 F2 92.3(7) . . ?
F5 P3 F6 177.3(8) . . ?
F1 P3 F6 82.6(7) . . ?
F3 P3 F6 93.0(7) . . ?
F2 P3 F6 90.3(6) . . ?
F5 P3 F4 94.4(6) . . ?
F1 P3 F4 95.8(6) . . ?
F3 P3 F4 84.0(6) . . ?
F2 P3 F4 173.6(7) . . ?
F6 P3 F4 84.7(6) . . ?

loop_
_geom_bond_atom_site_label_1
_geom_bond_atom_site_label_2
_geom_bond_distance
_geom_bond_site_symmetry_2
_geom_bond_publ_flag
O2S C2S 1.45(4) . ?
Pt1 O1 2.083(3) . ?
Pt1 N1 2.089(4) 2_656 ?
Pt1 P1 2.2473(12) . ?
Pt1 P2 2.2592(12) . ?
Fe2 C8 1.997(4) . ?
Fe2 C13 2.013(5) . ?
Fe2 C9 2.021(5) . ?
Fe2 C17 2.026(5) . ?
Fe2 C12 2.029(5) . ?
Fe2 C14 2.045(5) . ?
Fe2 C16 2.059(5) . ?
Fe2 C10 2.064(5) . ?
Fe2 C15 2.065(5) . ?
Fe2 C11 2.073(5) . ?
P1 C8 1.790(5) . ?
P1 C1C 1.812(5) . ?
P1 C1D 1.818(5) . ?
P2 C13 1.793(5) . ?
P2 C1A 1.812(5) . ?
P2 C1B 1.815(5) . ?
N1 C3 1.336(6) . ?
N1 C7 1.339(7) . ?
N1 Pt1 2.089(4) 2_656 ?
O1 C1 1.288(6) . ?
O2 C1 1.216(6) . ?
C1 C2 1.532(7) . ?
C2 C4 1.514(8) . ?
C3 C4 1.384(7) . ?
C4 C5 1.389(9) . ?
C5 C6 1.380(9) . ?
C6 C7 1.388(8) . ?
C8 C9 1.431(7) . ?
C8 C12 1.441(7) . ?
C9 C10 1.423(8) . ?
C10 C11 1.399(8) . ?
C11 C12 1.420(8) . ?
C13 C14 1.431(7) . ?
C13 C17 1.434(7) . ?
C14 C15 1.423(7) . ?
C15 C16 1.407(8) . ?
C16 C17 1.414(7) . ?
C1A C6A 1.386(8) . ?
C1A C2A 1.395(8) . ?
C2A C3A 1.386(9) . ?
C3A C4A 1.377(11) . ?
C4A C5A 1.352(10) . ?
C5A C6A 1.391(8) . ?
C1B C2B 1.383(8) . ?
C1B C6B 1.388(9) . ?
C2B C3B 1.377(10) . ?
C3B C4B 1.371(12) . ?
C4B C5B 1.375(12) . ?
C5B C6B 1.379(8) . ?
C1C C2C 1.384(7) . ?
C1C C6C 1.399(7) . ?
C2C C3C 1.379(8) . ?
C3C C4C 1.375(9) . ?
C4C C5C 1.354(9) . ?
C5C C6C 1.380(7) . ?
C1D C6D 1.382(7) . ?
C1D C2D 1.403(7) . ?
C2D C3D 1.398(7) . ?
C3D C4D 1.377(8) . ?
C4D C5D 1.361(9) . ?
C5D C6D 1.395(7) . ?
P3 F5 1.459(7) . ?
P3 F1 1.495(7) . ?
P3 F3 1.509(6) . ?
P3 F2 1.514(7) . ?
P3 F6 1.548(7) . ?
P3 F4 1.561(7) . ?
C1S O1S 1.425(13) . ?
